data_7111424
loop_
_publ_author_name
'Coppens, Philip'
'Gerlits, Oksana'
'Vorontsov, Ivan I.'
'Kovalevsky, Andrey Yu.'
'Chen, Yu-Sheng'
'Graber, Tim'
'Gembicky, Milan'
'Novozhilova, Irina V.'

_publ_section_title
;
 A very large Rh?Rh bond shortening on excitation of the
 [Rh2(1,8-diisocyano-p-menthane)4]2+ ion by time-resolved synchrotron
 X-ray diffraction
;
_journal_issue 19
_journal_name_full 'Chemical Communications'
_journal_page_first 2144
_journal_page_last 2145
_journal_paper_doi 10.1039/b409463h
_journal_year 2004
_chemical_formula_moiety 'C48 H72 N8 Rh2 2+, 2(F6 P 1-), C2 H3 N'
_chemical_formula_sum 'C50 H75 F12 N9 P2 Rh2'
_chemical_formula_weight 1297.95
_chemical_name_common '[Rh2(dimen)4](PF6)2xCH3CN'
_chemical_name_systematic
;
dirhodium(I) tetrakis-1,8-diisocyano-p-menthane hexafluorophosphate
acetonitrile solvate
;
_space_group_IT_number 2
_symmetry_cell_setting triclinic
_symmetry_space_group_name_Hall '-P 1'
_symmetry_space_group_name_H-M 'P -1'
_atom_sites_solution_hydrogens geom
_atom_sites_solution_primary direct
_atom_sites_solution_secondary difmap
_audit_creation_method SHELXL-97
_cell_angle_alpha 61.9167(7)
_cell_angle_beta 84.9358(8)
_cell_angle_gamma 75.0680(11)
_cell_formula_units_Z 1
_cell_length_a 9.4407(6)
_cell_length_b 13.4608(6)
_cell_length_c 13.6781(8)
_cell_measurement_reflns_used 999
_cell_measurement_temperature 16(2)
_cell_measurement_theta_max 20
_cell_measurement_theta_min 4
_cell_volume 1480.66(14)
_computing_cell_refinement 'SAINTPlus (Bruker, 1998a)'
_computing_data_collection 'SMART (Bruker, 1998b)'
_computing_data_reduction 'SAINTPlus (Bruker, 1998a)'
_computing_molecular_graphics 'SHELXTL ver. 5.1 (Sheldrick, 1998b)'
_computing_publication_material 'SHELXTL ver. 5.1 (Sheldrick, 1998b)'
_computing_structure_refinement 'SHELXTL ver. 5.1 (Sheldrick, 1998b)'
_computing_structure_solution 'SHELXTL ver. 5.1 (Sheldrick, 1998b)'
_diffrn_ambient_temperature 16(2)
_diffrn_measured_fraction_theta_full 0.847
_diffrn_measured_fraction_theta_max 0.847
_diffrn_measurement_device_type 'Bruker SMART 6000 CCD area detector'
_diffrn_measurement_method 'phi scans'
_diffrn_radiation_monochromator diamond
_diffrn_radiation_source undulator
_diffrn_radiation_type synchrotron
_diffrn_radiation_wavelength 0.49594
_diffrn_reflns_av_R_equivalents 0.0196
_diffrn_reflns_av_sigmaI/netI 0.0312
_diffrn_reflns_limit_h_max 14
_diffrn_reflns_limit_h_min -14
_diffrn_reflns_limit_k_max 17
_diffrn_reflns_limit_k_min -15
_diffrn_reflns_limit_l_max 20
_diffrn_reflns_limit_l_min -20
_diffrn_reflns_number 17062
_diffrn_reflns_theta_full 21.97
_diffrn_reflns_theta_max 21.97
_diffrn_reflns_theta_min 1.18
_exptl_absorpt_coefficient_mu 0.369
_exptl_absorpt_correction_T_max 0.9890
_exptl_absorpt_correction_T_min 0.9640
_exptl_absorpt_correction_type multi-scan
_exptl_absorpt_process_details 'SADABS(Sheldrick, 1998a)'
_exptl_crystal_colour yellow-orange
_exptl_crystal_density_diffrn 1.456
_exptl_crystal_density_method 'not measured'
_exptl_crystal_description prism
_exptl_crystal_F_000 666
_exptl_crystal_size_max 0.10
_exptl_crystal_size_mid 0.08
_exptl_crystal_size_min 0.03
_refine_diff_density_max 1.363
_refine_diff_density_min -1.084
_refine_diff_density_rms 0.103
_refine_ls_extinction_method none
_refine_ls_goodness_of_fit_ref 1.058
_refine_ls_hydrogen_treatment constr
_refine_ls_matrix_type full
_refine_ls_number_parameters 327
_refine_ls_number_reflns 9024
_refine_ls_number_restraints 2
_refine_ls_restrained_S_all 1.059
_refine_ls_R_factor_all 0.0396
_refine_ls_R_factor_gt 0.0357
_refine_ls_shift/su_max 0.001
_refine_ls_shift/su_mean 0.000
_refine_ls_structure_factor_coef Fsqd
_refine_ls_weighting_details 'calc w=1/[\s^2^(Fo^2^)+(0.0565P)^2^+0.8449P] where P=(Fo^2^+2Fc^2^)/3'
_refine_ls_weighting_scheme calc
_refine_ls_wR_factor_gt 0.0920
_refine_ls_wR_factor_ref 0.0936
_reflns_number_gt 8153
_reflns_number_total 9024
_reflns_threshold_expression I>2\s(I)
_cod_data_source_file b409463hsup1.cif
_cod_data_source_block dimen1300
_cod_depositor_comments
;
The following automatic conversions were performed:

'_symmetry_cell_setting' value 'Triclinic' changed to 'triclinic'
according to /home/saulius/struct/CIF-dictionaries/cif_core.dic
dictionary named 'cif_core.dic' version 2.4.2 from 2011-04-26.

Automatic conversion script
Id: cif_fix_values 1891 2012-01-12 08:04:46Z andrius 

The following automatic conversions were performed:

'_exptl_absorpt_correction_type' value 'multi-scans' was replaced
with the value 'multi-scan' as specified in the replacement file
'src/cod-tools/trunk/data/replacement-values/replacement_values.lst'.

Automatic conversion script
Id: cif_fix_values 5376 2017-05-30 11:51:03Z andrius 
;
_cod_database_code 7111424

loop_
_symmetry_equiv_pos_as_xyz
'x, y, z'
'-x, -y, -z'

loop_
_atom_site_label
_atom_site_type_symbol
_atom_site_fract_x
_atom_site_fract_y
_atom_site_fract_z
_atom_site_U_iso_or_equiv
_atom_site_adp_type
_atom_site_occupancy
_atom_site_symmetry_multiplicity
_atom_site_calc_flag
_atom_site_refinement_flags
_atom_site_disorder_assembly
_atom_site_disorder_group
Rh1 Rh 0.706557(14) 0.508505(12) 0.562670(10) 0.01185(5) Uani 1 1 d . . .
P1 P 0.88561(6) 0.91202(5) 0.81852(4) 0.01702(10) Uani 1 1 d . . .
F1 F 0.9421(2) 0.77321(13) 0.88858(12) 0.0341(3) Uani 1 1 d . . .
F2 F 1.04926(14) 0.91985(13) 0.77787(11) 0.0264(3) Uani 1 1 d . . .
F3 F 0.72196(15) 0.90347(13) 0.85875(10) 0.0256(3) Uani 1 1 d . . .
F4 F 0.85162(15) 0.89834(12) 0.71237(10) 0.0225(3) Uani 1 1 d . . .
F5 F 0.82905(14) 1.05047(11) 0.74805(9) 0.0209(2) Uani 1 1 d . . .
F6 F 0.91894(15) 0.92559(12) 0.92435(9) 0.0221(3) Uani 1 1 d . . .
N1 N 0.6270(2) 0.32477(18) 0.79310(14) 0.0213(3) Uani 1 1 d . A .
N2 N 0.2069(2) 0.30856(19) 0.66408(14) 0.0244(4) Uani 1 1 d . A .
N3 N 0.54611(18) 0.69621(17) 0.63463(15) 0.0200(3) Uani 1 1 d . B .
N4 N 0.12429(18) 0.66767(17) 0.52137(14) 0.0185(3) Uani 1 1 d . B .
C1 C 0.6556(2) 0.39023(19) 0.70623(15) 0.0175(4) Uani 1 1 d . . .
C2 C 0.5888(2) 0.2460(2) 0.90429(15) 0.0248(4) Uani 1 1 d . . .
C5 C 0.4528(2) 0.15826(18) 0.82435(15) 0.0195(4) Uani 1 1 d . . .
H5A H 0.4458 0.0865 0.8277 0.023 Uiso 0.69 1 d P A 1
H5B H 0.4737 0.2081 0.7495 0.023 Uiso 0.69 1 d P A 1
H5C H 0.5290 0.0883 0.8612 0.023 Uiso 0.31 1 d P A 2
H5D H 0.4838 0.2027 0.7510 0.023 Uiso 0.31 1 d P A 2
C6 C 0.3151(2) 0.32866(19) 0.85212(17) 0.0229(4) Uani 1 1 d . . .
H6A H 0.3304 0.3834 0.7777 0.027 Uiso 0.69 1 d P A 1
H6B H 0.2243 0.3620 0.8754 0.027 Uiso 0.69 1 d P A 1
H6C H 0.3384 0.3874 0.7826 0.027 Uiso 0.31 1 d P A 2
H6D H 0.3017 0.3583 0.9048 0.027 Uiso 0.31 1 d P A 2
C9 C 0.1763(2) 0.2339(2) 0.77919(16) 0.0274(5) Uani 1 1 d . . .
C12 C 0.2398(2) 0.37436(19) 0.57861(15) 0.0189(4) Uani 1 1 d . . .
C3 C 0.5787(3) 0.1330(3) 0.9034(2) 0.0175(5) Uiso 0.694(4) 1 d P A 1
H3A H 0.6726 0.0993 0.8794 0.021 Uiso 0.694(4) 1 calc PR A 1
H3B H 0.5621 0.0755 0.9793 0.021 Uiso 0.694(4) 1 calc PR A 1
C4 C 0.4473(3) 0.3030(3) 0.9327(2) 0.0159(5) Uiso 0.694(4) 1 d P A 1
H4A H 0.4553 0.3748 0.9282 0.019 Uiso 0.69 1 d P A 1
H4B H 0.4267 0.2540 1.0078 0.019 Uiso 0.69 1 d P A 1
C7 C 0.3069(3) 0.2157(3) 0.8555(2) 0.0146(5) Uiso 0.694(4) 1 d P A 1
H7A H 0.2892 0.1639 0.9305 0.018 Uiso 0.69 1 d P A 1
C8 C 0.7179(3) 0.2129(3) 0.9871(3) 0.0249(6) Uiso 0.694(4) 1 d P A 1
H8A H 0.7269 0.2827 0.9894 0.037 Uiso 0.694(4) 1 calc PR A 1
H8B H 0.8096 0.1792 0.9623 0.037 Uiso 0.694(4) 1 calc PR A 1
H8C H 0.6979 0.1560 1.0613 0.037 Uiso 0.694(4) 1 calc PR A 1
C10 C 0.1558(4) 0.1228(4) 0.7916(3) 0.0347(8) Uiso 0.694(4) 1 d P A 1
H10A H 0.0748 0.1397 0.7436 0.052 Uiso 0.69 1 d P A 1
H10B H 0.2428 0.0827 0.7722 0.052 Uiso 0.69 1 d P A 1
H10C H 0.1337 0.0764 0.8671 0.052 Uiso 0.69 1 d P A 1
C11 C 0.0321(4) 0.3036(3) 0.8074(3) 0.0281(7) Uiso 0.694(4) 1 d P A 1
H11A H -0.0486 0.3155 0.7619 0.042 Uiso 0.69 1 d P A 1
H11B H 0.0116 0.2603 0.8843 0.042 Uiso 0.69 1 d P A 1
H11C H 0.0444 0.3775 0.7942 0.042 Uiso 0.69 1 d P A 1
C3A C 0.6951(11) 0.1534(10) 0.9539(9) 0.043(2) Uiso 0.306(4) 1 d P A 2
H3AA H 0.7104 0.1072 0.9143 0.065 Uiso 0.306(4) 1 calc PR A 2
H3AB H 0.6694 0.1070 1.0303 0.065 Uiso 0.306(4) 1 calc PR A 2
H3AC H 0.7852 0.1765 0.9544 0.065 Uiso 0.306(4) 1 calc PR A 2
C4A C 0.5455(12) 0.3369(10) 0.9593(9) 0.044(2) Uiso 0.306(4) 1 d P A 2
H4AA H 0.6349 0.3538 0.9725 0.066 Uiso 0.306(4) 1 calc PR A 2
H4AB H 0.4979 0.3011 1.0297 0.066 Uiso 0.306(4) 1 calc PR A 2
H4AC H 0.4784 0.4093 0.9080 0.066 Uiso 0.306(4) 1 calc PR A 2
C7A C 0.0386(9) 0.1884(8) 0.7730(7) 0.0339(18) Uiso 0.306(4) 1 d P A 2
H7AA H -0.0497 0.2527 0.7498 0.051 Uiso 0.306(4) 1 calc PR A 2
H7AB H 0.0251 0.1265 0.8463 0.051 Uiso 0.306(4) 1 calc PR A 2
H7AC H 0.0559 0.1581 0.7193 0.051 Uiso 0.306(4) 1 calc PR A 2
C8A C 0.4290(7) 0.2291(7) 0.8889(6) 0.0228(13) Uiso 0.306(4) 1 d P A 2
H8AA H 0.4030 0.1761 0.9651 0.027 Uiso 0.306(4) 1 calc PR A 2
C10A C 0.3090(8) 0.1254(7) 0.8168(6) 0.0262(15) Uiso 0.306(4) 1 d P A 2
H10D H 0.2908 0.0642 0.8902 0.031 Uiso 0.306(4) 1 calc PR A 2
H10E H 0.3200 0.0942 0.7632 0.031 Uiso 0.306(4) 1 calc PR A 2
C11A C 0.1577(7) 0.2975(7) 0.8362(6) 0.0212(13) Uiso 0.306(4) 1 d P A 2
H11D H 0.0847 0.3691 0.7969 0.025 Uiso 0.31 1 d P A 2
H11E H 0.1213 0.2551 0.9080 0.025 Uiso 0.31 1 d P A 2
C13 C 0.6050(2) 0.62783(19) 0.60632(15) 0.0175(4) Uani 1 1 d . . .
C14 C 0.4558(2) 0.7757(2) 0.67299(19) 0.0223(4) Uani 1 1 d . . .
C17 C 0.2541(2) 0.66699(19) 0.71766(16) 0.0202(4) Uani 1 1 d . . .
H17A H 0.1944 0.6264 0.7759 0.024 Uiso 0.74 1 d P B 1
H17B H 0.3113 0.6140 0.6922 0.024 Uiso 0.74 1 d P B 1
H17C H 0.3190 0.6104 0.6998 0.024 Uiso 0.26 1 d P B 2
H17D H 0.2652 0.6395 0.7959 0.024 Uiso 0.26 1 d P B 2
C18 C 0.2522(2) 0.83944(18) 0.53010(16) 0.0187(4) Uani 1 1 d . . .
H18A H 0.3071 0.7919 0.4980 0.022 Uiso 0.74 1 d P B 1
H18B H 0.1902 0.9068 0.4722 0.022 Uiso 0.74 1 d P B 1
H18C H 0.2803 0.9122 0.4922 0.022 Uiso 0.26 1 d P B 2
H18D H 0.3035 0.7910 0.4979 0.022 Uiso 0.26 1 d P B 2
C21 C 0.0448(2) 0.73610(19) 0.57519(16) 0.0186(4) Uani 1 1 d . . .
C24 C 0.1881(2) 0.60734(18) 0.48541(15) 0.0164(3) Uani 1 1 d . . .
C15 C 0.3580(3) 0.7100(3) 0.7628(2) 0.0176(5) Uiso 0.736(4) 1 d P B 1
H15A H 0.2986 0.7617 0.7920 0.021 Uiso 0.736(4) 1 calc PR B 1
H15B H 0.4205 0.6425 0.8249 0.021 Uiso 0.736(4) 1 calc PR B 1
C16 C 0.3569(3) 0.8774(3) 0.5736(2) 0.0196(5) Uiso 0.736(4) 1 d P B 1
H16A H 0.4180 0.9154 0.5149 0.024 Uiso 0.74 1 d P B 1
H16B H 0.3018 0.9332 0.5964 0.024 Uiso 0.74 1 d P B 1
C19 C 0.1560(3) 0.7705(2) 0.6216(2) 0.0147(4) Uiso 0.736(4) 1 d P B 1
H19A H 0.1006 0.8212 0.6502 0.018 Uiso 0.74 1 d P B 1
C20 C 0.5549(3) 0.8215(3) 0.7164(3) 0.0256(6) Uiso 0.736(4) 1 d P B 1
H20A H 0.6167 0.7564 0.7790 0.038 Uiso 0.736(4) 1 calc PR B 1
H20B H 0.4940 0.8761 0.7409 0.038 Uiso 0.736(4) 1 calc PR B 1
H20C H 0.6171 0.8614 0.6571 0.038 Uiso 0.736(4) 1 calc PR B 1
C22 C -0.0393(3) 0.6539(3) 0.6717(2) 0.0202(5) Uiso 0.736(4) 1 d P B 1
H22A H -0.1082 0.6337 0.6406 0.030 Uiso 0.74 1 d P B 1
H22B H 0.0293 0.5848 0.7210 0.030 Uiso 0.74 1 d P B 1
H22C H -0.0916 0.6937 0.7118 0.030 Uiso 0.74 1 d P B 1
C23 C -0.0658(3) 0.8381(3) 0.4919(2) 0.0200(5) Uiso 0.736(4) 1 d P B 1
H23A H -0.0157 0.8886 0.4327 0.030 Uiso 0.74 1 d P B 1
H23B H -0.1267 0.8106 0.4621 0.030 Uiso 0.74 1 d P B 1
H23C H -0.1260 0.8800 0.5274 0.030 Uiso 0.74 1 d P B 1
C15A C 0.5043(14) 0.7118(12) 0.7992(10) 0.044(3) Uiso 0.264(4) 1 d P B 2
H15C H 0.6070 0.7111 0.8065 0.065 Uiso 0.264(4) 1 calc PR B 2
H15D H 0.4942 0.6318 0.8328 0.065 Uiso 0.264(4) 1 calc PR B 2
H15E H 0.4422 0.7527 0.8369 0.065 Uiso 0.264(4) 1 calc PR B 2
C16A C 0.5044(15) 0.8863(13) 0.6127(11) 0.049(3) Uiso 0.264(4) 1 d P B 2
H16C H 0.4736 0.9248 0.5364 0.073 Uiso 0.26 1 d P B 2
H16D H 0.4626 0.9364 0.6457 0.073 Uiso 0.26 1 d P B 2
H16E H 0.6099 0.8694 0.6189 0.073 Uiso 0.26 1 d P B 2
C19A C -0.1169(10) 0.7625(9) 0.5517(8) 0.0289(18) Uiso 0.264(4) 1 d P B 2
H19B H -0.1492 0.6900 0.5871 0.043 Uiso 0.264(4) 1 calc PR B 2
H19C H -0.1365 0.8000 0.4715 0.043 Uiso 0.264(4) 1 calc PR B 2
H19D H -0.1705 0.8146 0.5814 0.043 Uiso 0.264(4) 1 calc PR B 2
C22A C 0.0959(8) 0.6765(7) 0.6898(6) 0.0188(14) Uiso 0.264(4) 1 d P B 2
H22D H 0.0826 0.5966 0.7222 0.023 Uiso 0.264(4) 1 calc PR B 2
H22E H 0.0302 0.7156 0.7286 0.023 Uiso 0.264(4) 1 calc PR B 2
C23A C 0.0920(8) 0.8607(7) 0.5140(6) 0.0192(14) Uiso 0.264(4) 1 d P B 2
H23D H 0.0654 0.9002 0.4338 0.023 Uiso 0.264(4) 1 calc PR B 2
H23E H 0.0386 0.9117 0.5458 0.023 Uiso 0.264(4) 1 calc PR B 2
C20A C 0.2986(8) 0.7786(8) 0.6569(6) 0.0210(15) Uiso 0.264(4) 1 d P B 2
H20D H 0.2381 0.8306 0.6865 0.025 Uiso 0.264(4) 1 calc PR B 2
N1S N 1.2995(6) 0.4914(9) 1.0583(8) 0.082(2) Uiso 0.50 1 d PD . .
C1S C 1.1765(5) 0.4960(7) 1.0371(6) 0.0522(16) Uiso 0.50 1 d PD . .
C2S C 1.0291(5) 0.5004(6) 1.0124(5) 0.0403(13) Uiso 0.50 1 d PD . .
H2SA H 1.0264 0.4306 1.0099 0.048 Uiso 0.50 1 d P . .
H2SB H 0.9918 0.5667 0.9426 0.048 Uiso 0.50 1 d P . .
H2SC H 0.9699 0.5059 1.0716 0.048 Uiso 0.50 1 d P . .

loop_
_atom_site_aniso_label
_atom_site_aniso_U_11
_atom_site_aniso_U_22
_atom_site_aniso_U_33
_atom_site_aniso_U_23
_atom_site_aniso_U_13
_atom_site_aniso_U_12
Rh1 0.01510(6) 0.01291(9) 0.00806(6) -0.00530(5) 0.00306(4) -0.00429(4)
P1 0.0267(2) 0.0136(3) 0.01043(18) -0.00573(17) 0.00513(16) -0.00549(18)
F1 0.0597(10) 0.0142(7) 0.0226(6) -0.0061(5) -0.0026(6) -0.0032(6)
F2 0.0242(6) 0.0332(8) 0.0258(6) -0.0191(6) 0.0063(5) -0.0046(5)
F3 0.0330(7) 0.0328(8) 0.0188(5) -0.0150(5) 0.0127(5) -0.0184(6)
F4 0.0344(6) 0.0229(7) 0.0148(5) -0.0119(5) 0.0065(4) -0.0096(5)
F5 0.0322(6) 0.0136(6) 0.0138(5) -0.0051(4) 0.0041(4) -0.0043(5)
F6 0.0330(6) 0.0220(7) 0.0129(5) -0.0090(5) 0.0029(4) -0.0081(5)
N1 0.0257(8) 0.0258(10) 0.0135(7) -0.0085(6) 0.0066(6) -0.0113(7)
N2 0.0281(8) 0.0258(11) 0.0152(7) -0.0040(7) 0.0034(6) -0.0120(7)
N3 0.0183(7) 0.0235(10) 0.0223(7) -0.0145(7) 0.0019(6) -0.0045(6)
N4 0.0189(7) 0.0227(10) 0.0182(7) -0.0132(6) 0.0026(5) -0.0054(6)
C1 0.0195(8) 0.0211(11) 0.0139(7) -0.0094(7) 0.0039(6) -0.0067(7)
C2 0.0309(10) 0.0344(13) 0.0097(7) -0.0070(7) 0.0067(6) -0.0177(9)
C5 0.0275(9) 0.0145(10) 0.0149(7) -0.0065(6) 0.0077(6) -0.0053(7)
C6 0.0302(10) 0.0164(11) 0.0205(8) -0.0091(7) 0.0123(7) -0.0059(7)
C9 0.0282(10) 0.0313(13) 0.0128(8) 0.0017(7) 0.0033(7) -0.0165(9)
C12 0.0217(8) 0.0196(11) 0.0145(7) -0.0066(7) 0.0019(6) -0.0068(7)
C13 0.0176(7) 0.0207(10) 0.0154(7) -0.0092(7) 0.0013(6) -0.0052(6)
C14 0.0211(8) 0.0270(12) 0.0295(10) -0.0222(9) 0.0019(7) -0.0051(7)
C17 0.0206(8) 0.0204(11) 0.0155(7) -0.0058(7) 0.0011(6) -0.0038(7)
C18 0.0213(8) 0.0153(10) 0.0181(8) -0.0072(7) 0.0034(6) -0.0040(7)
C21 0.0170(7) 0.0242(11) 0.0199(8) -0.0164(8) 0.0029(6) -0.0018(7)
C24 0.0187(7) 0.0194(10) 0.0134(7) -0.0088(6) 0.0020(6) -0.0067(6)

loop_
_atom_type_symbol
_atom_type_description
_atom_type_scat_dispersion_real
_atom_type_scat_dispersion_imag
_atom_type_scat_source
C C 0.0007 0.0007 'International Tables Vol C Tables 4.2.6.8 and 6.1.1.4'
H H 0.0000 0.0000 'International Tables Vol C Tables 4.2.6.8 and 6.1.1.4'
N N 0.0018 0.0015 'International Tables Vol C Tables 4.2.6.8 and 6.1.1.4'
F F 0.0072 0.0047 'International Tables Vol C Tables 4.2.6.8 and 6.1.1.4'
P P 0.0524 0.0453 'International Tables Vol C Tables 4.2.6.8 and 6.1.1.4'
Rh Rh -1.6232 3.2114 'International Tables Vol C Tables 4.2.6.8 and 6.1.1.4'

loop_
_geom_angle_atom_site_label_1
_geom_angle_atom_site_label_2
_geom_angle_atom_site_label_3
_geom_angle
_geom_angle_site_symmetry_1
_geom_angle_site_symmetry_3
C12 Rh1 C13 91.70(9) 2_666 .
C12 Rh1 C24 86.34(8) 2_666 2_666
C13 Rh1 C24 177.97(8) . 2_666
C12 Rh1 C1 179.04(8) 2_666 .
C13 Rh1 C1 88.28(8) . .
C24 Rh1 C1 93.67(8) 2_666 .
F5 P1 F2 90.13(8) . .
F5 P1 F1 179.71(8) . .
F2 P1 F1 89.87(9) . .
F5 P1 F3 90.12(8) . .
F2 P1 F3 179.53(8) . .
F1 P1 F3 89.88(9) . .
F5 P1 F6 90.10(7) . .
F2 P1 F6 90.27(7) . .
F1 P1 F6 90.19(8) . .
F3 P1 F6 90.13(7) . .
F5 P1 F4 89.90(7) . .
F2 P1 F4 89.92(7) . .
F1 P1 F4 89.80(8) . .
F3 P1 F4 89.69(7) . .
F6 P1 F4 179.82(8) . .
C1 N1 C2 177.5(2) . .
C12 N2 C9 171.1(2) . .
C13 N3 C14 172.6(2) . .
C24 N4 C21 175.6(2) . .
N1 C1 Rh1 176.02(19) . .
C3A C2 N1 112.0(5) . .
C3A C2 C4 138.1(5) . .
N1 C2 C4 109.3(2) . .
C3A C2 C3 62.2(5) . .
N1 C2 C3 107.89(18) . .
C4 C2 C3 111.1(2) . .
C3A C2 C8 46.5(5) . .
N1 C2 C8 107.9(2) . .
C4 C2 C8 112.9(2) . .
C3 C2 C8 107.6(2) . .
C3A C2 C8A 118.3(6) . .
N1 C2 C8A 105.7(3) . .
C4 C2 C8A 54.6(3) . .
C3 C2 C8A 60.6(3) . .
C8 C2 C8A 146.4(3) . .
C3A C2 C4A 116.9(6) . .
N1 C2 C4A 99.7(4) . .
C4 C2 C4A 47.5(4) . .
C3 C2 C4A 150.4(4) . .
C8 C2 C4A 72.8(4) . .
C8A C2 C4A 102.1(5) . .
C7 C5 C3 111.01(18) . .
C7 C5 C8A 52.5(3) . .
C3 C5 C8A 62.7(3) . .
C7 C5 C10A 59.6(3) . .
C3 C5 C10A 144.0(3) . .
C8A C5 C10A 110.7(4) . .
C8A C6 C7 55.5(3) . .
C8A C6 C4 56.7(3) . .
C7 C6 C4 109.23(19) . .
C8A C6 C11A 109.7(4) . .
C7 C6 C11A 55.3(3) . .
C4 C6 C11A 147.9(3) . .
C11A C9 N2 107.9(4) . .
C11A C9 C10 140.7(4) . .
N2 C9 C10 110.6(2) . .
C11A C9 C10A 117.0(4) . .
N2 C9 C10A 103.5(3) . .
C10 C9 C10A 60.2(4) . .
C11A C9 C11 49.7(3) . .
N2 C9 C11 106.5(2) . .
C10 C9 C11 110.5(2) . .
C10A C9 C11 149.8(3) . .
C11A C9 C7 60.6(3) . .
N2 C9 C7 107.65(18) . .
C10 C9 C7 112.8(2) . .
C10A C9 C7 58.4(3) . .
C11 C9 C7 108.5(2) . .
C11A C9 C7A 116.1(5) . .
N2 C9 C7A 106.0(4) . .
C10 C9 C7A 45.0(4) . .
C10A C9 C7A 105.0(5) . .
C11 C9 C7A 69.5(4) . .
C7 C9 C7A 145.2(4) . .
N2 C12 Rh1 176.9(2) . 2_666
C5 C3 C2 110.8(2) . .
C2 C4 C6 112.1(2) . .
C6 C7 C5 110.7(2) . .
C6 C7 C9 112.1(2) . .
C5 C7 C9 110.8(2) . .
C6 C8A C5 117.5(5) . .
C6 C8A C2 115.5(5) . .
C5 C8A C2 106.7(4) . .
C5 C10A C9 110.4(5) . .
C9 C11A C6 113.0(4) . .
N3 C13 Rh1 178.38(18) . .
N3 C14 C16A 106.1(6) . .
N3 C14 C20A 106.4(4) . .
C16A C14 C20A 118.5(6) . .
N3 C14 C15 108.1(2) . .
C16A C14 C15 145.7(6) . .
C20A C14 C15 53.7(3) . .
N3 C14 C20 109.54(19) . .
C16A C14 C20 51.6(5) . .
C20A C14 C20 144.0(4) . .
C15 C14 C20 111.9(2) . .
N3 C14 C16 108.07(18) . .
C16A C14 C16 62.7(5) . .
C20A C14 C16 58.1(3) . .
C15 C14 C16 108.80(19) . .
C20 C14 C16 110.3(2) . .
N3 C14 C15A 101.6(5) . .
C16A C14 C15A 110.9(8) . .
C20A C14 C15A 111.7(6) . .
C15 C14 C15A 58.6(5) . .
C20 C14 C15A 59.7(5) . .
C16 C14 C15A 150.3(5) . .
C20A C17 C22A 113.4(5) . .
C20A C17 C19 60.2(3) . .
C22A C17 C19 54.3(3) . .
C20A C17 C15 53.6(3) . .
C22A C17 C15 147.0(4) . .
C19 C17 C15 110.1(2) . .
C23A C18 C16 139.2(4) . .
C23A C18 C19 57.2(3) . .
C16 C18 C19 112.39(18) . .
C23A C18 C20A 111.3(4) . .
C16 C18 C20A 57.8(3) . .
C19 C18 C20A 58.1(3) . .
C22A C21 N4 108.0(3) . .
C22A C21 C19A 117.6(5) . .
N4 C21 C19A 108.9(4) . .
C22A C21 C23 143.8(4) . .
N4 C21 C23 108.11(17) . .
C19A C21 C23 45.2(4) . .
C22A C21 C19 55.9(3) . .
N4 C21 C19 108.86(16) . .
C19A C21 C19 141.5(4) . .
C23 C21 C19 113.9(2) . .
C22A C21 C22 57.3(3) . .
N4 C21 C22 105.69(19) . .
C19A C21 C22 65.3(4) . .
C23 C21 C22 108.95(18) . .
C19 C21 C22 110.95(18) . .
C22A C21 C23A 108.3(4) . .
N4 C21 C23A 106.4(3) . .
C19A C21 C23A 107.1(5) . .
C23 C21 C23A 63.9(3) . .
C19 C21 C23A 54.1(3) . .
C22 C21 C23A 147.7(3) . .
N4 C24 Rh1 174.46(18) . 2_666
C14 C15 C17 111.86(19) . .
C18 C16 C14 113.2(2) . .
C17 C19 C21 113.5(2) . .
C17 C19 C18 109.78(18) . .
C21 C19 C18 111.94(18) . .
C21 C22A C17 119.3(5) . .
C18 C23A C21 109.5(5) . .
C17 C20A C14 117.1(5) . .
C17 C20A C18 110.7(5) . .
C14 C20A C18 111.4(5) . .
N1S C1S C2S 179.5(11) . .
C2S C2S C1S 161.8(14) 2_767 .

loop_
_geom_bond_atom_site_label_1
_geom_bond_atom_site_label_2
_geom_bond_distance
_geom_bond_site_symmetry_2
Rh1 C12 1.961(2) 2_666
Rh1 C13 1.966(2) .
Rh1 C24 1.976(2) 2_666
Rh1 C1 1.976(2) .
P1 F5 1.6045(14) .
P1 F2 1.6076(14) .
P1 F1 1.6077(16) .
P1 F3 1.6078(14) .
P1 F6 1.6084(13) .
P1 F4 1.6152(13) .
N1 C1 1.158(3) .
N1 C2 1.466(3) .
N2 C12 1.162(3) .
N2 C9 1.467(3) .
N3 C13 1.158(3) .
N3 C14 1.458(3) .
N4 C24 1.156(3) .
N4 C21 1.462(2) .
C2 C3A 1.304(11) .
C2 C4 1.478(3) .
C2 C3 1.554(4) .
C2 C8 1.567(4) .
C2 C8A 1.628(7) .
C2 C4A 1.669(11) .
C5 C7 1.527(3) .
C5 C3 1.540(3) .
C5 C8A 1.545(8) .
C5 C10A 1.557(8) .
C6 C8A 1.387(7) .
C6 C7 1.521(4) .
C6 C4 1.599(4) .
C6 C11A 1.702(7) .
C9 C11A 1.377(8) .
C9 C10 1.487(5) .
C9 C10A 1.560(8) .
C9 C11 1.571(4) .
C9 C7 1.581(3) .
C9 C7A 1.597(9) .
C12 Rh1 1.961(2) 2_666
C14 C16A 1.496(15) .
C14 C20A 1.508(8) .
C14 C15 1.530(4) .
C14 C20 1.533(4) .
C14 C16 1.552(4) .
C14 C15A 1.571(13) .
C17 C20A 1.487(9) .
C17 C22A 1.533(8) .
C17 C19 1.534(3) .
C17 C15 1.554(3) .
C18 C23A 1.481(8) .
C18 C16 1.498(4) .
C18 C19 1.547(3) .
C18 C20A 1.575(8) .
C21 C22A 1.443(7) .
C21 C19A 1.503(9) .
C21 C23 1.507(3) .
C21 C19 1.537(3) .
C21 C22 1.578(4) .
C21 C23A 1.645(9) .
C24 Rh1 1.976(2) 2_666
N1S C1S 1.201(3) .
C1S C2S 1.441(3) .
C2S C2S 0.675(9) 2_767

loop_
_geom_torsion_atom_site_label_1
_geom_torsion_atom_site_label_2
_geom_torsion_atom_site_label_3
_geom_torsion_atom_site_label_4
_geom_torsion
_geom_torsion_site_symmetry_1
_geom_torsion_site_symmetry_4
C2 N1 C1 Rh1 27(7) . .
C12 Rh1 C1 N1 52(6) 2_666 .
C13 Rh1 C1 N1 -37(3) . .
C24 Rh1 C1 N1 143(3) 2_666 .
C1 N1 C2 C3A -130(5) . .
C1 N1 C2 C4 42(5) . .
C1 N1 C2 C3 163(5) . .
C1 N1 C2 C8 -81(5) . .
C1 N1 C2 C8A 100(5) . .
C1 N1 C2 C4A -6(5) . .
C12 N2 C9 C11A 31.6(16) . .
C12 N2 C9 C10 -156.0(15) . .
C12 N2 C9 C10A -93.1(16) . .
C12 N2 C9 C11 83.9(15) . .
C12 N2 C9 C7 -32.4(16) . .
C12 N2 C9 C7A 156.7(15) . .
C9 N2 C12 Rh1 -36(5) . 2_666
C7 C5 C3 C2 -56.5(3) . .
C8A C5 C3 C2 -35.2(3) . .
C10A C5 C3 C2 -123.3(6) . .
C3A C2 C3 C5 -170.3(6) . .
N1 C2 C3 C5 -64.3(2) . .
C4 C2 C3 C5 55.5(2) . .
C8 C2 C3 C5 179.45(19) . .
C8A C2 C3 C5 33.9(3) . .
C4A C2 C3 C5 93.5(8) . .
C3A C2 C4 C6 -126.8(8) . .
N1 C2 C4 C6 63.6(3) . .
C3 C2 C4 C6 -55.3(3) . .
C8 C2 C4 C6 -176.3(2) . .
C8A C2 C4 C6 -32.2(4) . .
C4A C2 C4 C6 149.1(6) . .
C8A C6 C4 C2 37.6(4) . .
C7 C6 C4 C2 56.4(3) . .
C11A C6 C4 C2 111.0(5) . .
C8A C6 C7 C5 -37.6(4) . .
C4 C6 C7 C5 -56.7(2) . .
C11A C6 C7 C5 155.1(3) . .
C8A C6 C7 C9 -161.9(4) . .
C4 C6 C7 C9 178.95(18) . .
C11A C6 C7 C9 30.8(3) . .
C3 C5 C7 C6 58.6(3) . .
C8A C5 C7 C6 34.7(4) . .
C10A C5 C7 C6 -160.1(4) . .
C3 C5 C7 C9 -176.3(2) . .
C8A C5 C7 C9 159.7(4) . .
C10A C5 C7 C9 -35.1(4) . .
C11A C9 C7 C6 -36.6(4) . .
N2 C9 C7 C6 64.4(3) . .
C10 C9 C7 C6 -173.2(2) . .
C10A C9 C7 C6 159.8(4) . .
C11 C9 C7 C6 -50.4(3) . .
C7A C9 C7 C6 -130.9(7) . .
C11A C9 C7 C5 -160.9(4) . .
N2 C9 C7 C5 -59.8(3) . .
C10 C9 C7 C5 62.5(3) . .
C10A C9 C7 C5 35.5(4) . .
C11 C9 C7 C5 -174.7(2) . .
C7A C9 C7 C5 104.8(7) . .
C7 C6 C8A C5 39.5(4) . .
C4 C6 C8A C5 -162.2(7) . .
C11A C6 C8A C5 50.6(6) . .
C7 C6 C8A C2 167.0(6) . .
C4 C6 C8A C2 -34.7(3) . .
C11A C6 C8A C2 178.1(4) . .
C7 C5 C8A C6 -41.1(4) . .
C3 C5 C8A C6 164.2(7) . .
C10A C5 C8A C6 -54.7(7) . .
C7 C5 C8A C2 -172.8(6) . .
C3 C5 C8A C2 32.5(3) . .
C10A C5 C8A C2 173.6(4) . .
C3A C2 C8A C6 170.0(6) . .
N1 C2 C8A C6 -63.7(5) . .
C4 C2 C8A C6 39.1(4) . .
C3 C2 C8A C6 -165.7(6) . .
C8 C2 C8A C6 117.1(6) . .
C4A C2 C8A C6 40.2(6) . .
C3A C2 C8A C5 -57.2(7) . .
N1 C2 C8A C5 69.1(5) . .
C4 C2 C8A C5 171.9(6) . .
C3 C2 C8A C5 -32.9(3) . .
C8 C2 C8A C5 -110.1(6) . .
C4A C2 C8A C5 172.9(5) . .
C7 C5 C10A C9 35.5(3) . .
C3 C5 C10A C9 119.7(5) . .
C8A C5 C10A C9 48.0(6) . .
C11A C9 C10A C5 -50.6(6) . .
N2 C9 C10A C5 68.0(5) . .
C10 C9 C10A C5 174.2(6) . .
C11 C9 C10A C5 -106.2(7) . .
C7 C9 C10A C5 -34.6(3) . .
C7A C9 C10A C5 179.0(5) . .
N2 C9 C11A C6 -68.1(5) . .
C10 C9 C11A C6 123.3(5) . .
C10A C9 C11A C6 48.1(6) . .
C11 C9 C11A C6 -164.8(7) . .
C7 C9 C11A C6 32.5(3) . .
C7A C9 C11A C6 173.1(5) . .
C8A C6 C11A C9 -47.4(6) . .
C7 C6 C11A C9 -36.3(4) . .
C4 C6 C11A C9 -105.7(6) . .
C14 N3 C13 Rh1 -83(7) . .
C12 Rh1 C13 N3 -149(6) 2_666 .
C24 Rh1 C13 N3 -135(6) 2_666 .
C1 Rh1 C13 N3 30(6) . .
C13 N3 C14 C16A -150.3(16) . .
C13 N3 C14 C20A -23.2(17) . .
C13 N3 C14 C15 33.2(17) . .
C13 N3 C14 C20 155.4(15) . .
C13 N3 C14 C16 -84.3(16) . .
C13 N3 C14 C15A 93.7(17) . .
C24 N4 C21 C22A 27(3) . .
C24 N4 C21 C19A -101(3) . .
C24 N4 C21 C23 -149(2) . .
C24 N4 C21 C19 87(3) . .
C24 N4 C21 C22 -33(3) . .
C24 N4 C21 C23A 143(3) . .
C21 N4 C24 Rh1 15(4) . 2_666
N3 C14 C15 C17 -61.1(2) . .
C16A C14 C15 C17 124.8(10) . .
C20A C14 C15 C17 36.3(4) . .
C20 C14 C15 C17 178.2(2) . .
C16 C14 C15 C17 56.0(3) . .
C15A C14 C15 C17 -153.9(6) . .
C20A C17 C15 C14 -36.9(4) . .
C22A C17 C15 C14 -113.7(6) . .
C19 C17 C15 C14 -59.1(2) . .
C23A C18 C16 C14 119.9(5) . .
C19 C18 C16 C14 54.8(3) . .
C20A C18 C16 C14 34.0(4) . .
N3 C14 C16 C18 62.9(2) . .
C16A C14 C16 C18 162.0(6) . .
C20A C14 C16 C18 -35.6(4) . .
C15 C14 C16 C18 -54.2(3) . .
C20 C14 C16 C18 -177.4(2) . .
C15A C14 C16 C18 -113.3(11) . .
C20A C17 C19 C21 162.1(4) . .
C22A C17 C19 C21 -30.6(4) . .
C15 C17 C19 C21 -177.47(17) . .
C20A C17 C19 C18 36.0(4) . .
C22A C17 C19 C18 -156.7(4) . .
C15 C17 C19 C18 56.4(2) . .
C22A C21 C19 C17 32.0(4) . .
N4 C21 C19 C17 -67.3(2) . .
C19A C21 C19 C17 124.8(7) . .
C23 C21 C19 C17 171.95(18) . .
C22 C21 C19 C17 48.6(2) . .
C23A C21 C19 C17 -164.2(4) . .
C22A C21 C19 C18 157.0(4) . .
N4 C21 C19 C18 57.6(2) . .
C19A C21 C19 C18 -110.2(7) . .
C23 C21 C19 C18 -63.1(2) . .
C22 C21 C19 C18 173.52(19) . .
C23A C21 C19 C18 -39.3(3) . .
C23A C18 C19 C17 169.6(4) . .
C16 C18 C19 C17 -55.3(3) . .
C20A C18 C19 C17 -34.5(4) . .
C23A C18 C19 C21 42.7(4) . .
C16 C18 C19 C21 177.75(19) . .
C20A C18 C19 C21 -161.5(4) . .
N4 C21 C22A C17 67.1(6) . .
C19A C21 C22A C17 -169.3(6) . .
C23 C21 C22A C17 -118.4(6) . .
C19 C21 C22A C17 -33.9(4) . .
C22 C21 C22A C17 164.5(8) . .
C23A C21 C22A C17 -47.7(7) . .
C20A C17 C22A C21 46.8(8) . .
C19 C17 C22A C21 34.8(4) . .
C15 C17 C22A C21 105.4(6) . .
C16 C18 C23A C21 -125.5(5) . .
C19 C18 C23A C21 -38.5(3) . .
C20A C18 C23A C21 -60.5(6) . .
C22A C21 C23A C18 54.7(6) . .
N4 C21 C23A C18 -61.2(5) . .
C19A C21 C23A C18 -177.5(5) . .
C23 C21 C23A C18 -163.7(5) . .
C19 C21 C23A C18 40.6(3) . .
C22 C21 C23A C18 111.9(5) . .
C22A C17 C20A C14 -175.8(5) . .
C19 C17 C20A C14 -164.6(7) . .
C15 C17 C20A C14 39.5(4) . .
C22A C17 C20A C18 -46.7(6) . .
C19 C17 C20A C18 -35.5(3) . .
C15 C17 C20A C18 168.6(6) . .
N3 C14 C20A C17 60.5(6) . .
C16A C14 C20A C17 179.7(7) . .
C15 C14 C20A C17 -40.2(4) . .
C20 C14 C20A C17 -117.3(6) . .
C16 C14 C20A C17 161.9(7) . .
C15A C14 C20A C17 -49.5(8) . .
N3 C14 C20A C18 -68.3(6) . .
C16A C14 C20A C18 50.9(9) . .
C15 C14 C20A C18 -168.9(7) . .
C20 C14 C20A C18 113.9(6) . .
C16 C14 C20A C18 33.1(4) . .
C15A C14 C20A C18 -178.3(6) . .
C23A C18 C20A C17 57.7(6) . .
C16 C18 C20A C17 -166.7(6) . .
C19 C18 C20A C17 36.0(3) . .
C23A C18 C20A C14 -170.2(5) . .
C16 C18 C20A C14 -34.6(4) . .
C19 C18 C20A C14 168.1(7) . .
N1S C1S C2S C2S -102(100) . 2_767
